data_2203343
loop_
_publ_author_name
'Gary, John Brannon'
'Kautz, Jason A.'
'Klausmeyer, Kevin K.'
'Wong, Ching-Wah'

_publ_section_title
;
 Diisothiocyanatotetrapyridinecopper(II)
;
_journal_issue 3
_journal_name_full 'Acta Crystallographica Section E'
_journal_page_first m328
_journal_page_last m329
_journal_paper_doi 10.1107/S1600536804003836
_journal_volume 60
_journal_year 2004
_chemical_formula_iupac '[Cu (N C S)2 (C5 H5 N)4]'
_chemical_formula_moiety 'C22 H20 Cu N6 S2'
_chemical_formula_sum 'C22 H20 Cu N6 S2'
_chemical_formula_weight 496.10
_chemical_name_systematic
;
 ?
;
_space_group_IT_number 15
_symmetry_cell_setting monoclinic
_symmetry_space_group_name_Hall '-C 2yc'
_symmetry_space_group_name_H-M 'C 1 2/c 1'
_atom_sites_solution_hydrogens geom
_atom_sites_solution_primary direct
_atom_sites_solution_secondary difmap
_audit_creation_method SHELXL-97
_cell_angle_alpha 90.00
_cell_angle_beta 107.481(6)
_cell_angle_gamma 90.00
_cell_formula_units_Z 4
_cell_length_a 12.1203(19)
_cell_length_b 12.868(2)
_cell_length_c 15.502(2)
_cell_measurement_reflns_used 8843
_cell_measurement_temperature 110(2)
_cell_measurement_theta_max 34.82
_cell_measurement_theta_min 2.46
_cell_volume 2306.1(6)
_computing_cell_refinement SMART
_computing_data_collection 'SMART (Bruker, 2001)'
_computing_data_reduction 'SAINT (Bruker, 2000)'
_computing_molecular_graphics 'ORTEP-3 for Windows (Farrugia, 1997)'
_computing_publication_material SHELXTL
_computing_structure_refinement 'SHELXL97 (Sheldrick, 1997)'
_computing_structure_solution 'SHELXTL (Bruker, 2000)'
_diffrn_ambient_temperature 110(2)
_diffrn_measured_fraction_theta_full 1.00
_diffrn_measured_fraction_theta_max 1.00
_diffrn_measurement_device_type 'Bruker SMART CCD area-detector'
_diffrn_measurement_method '\f and \w'
_diffrn_radiation_monochromator graphite
_diffrn_radiation_source 'fine-focus sealed tube'
_diffrn_radiation_type MoK\a
_diffrn_radiation_wavelength 0.71073
_diffrn_reflns_av_R_equivalents 0.0299
_diffrn_reflns_av_sigmaI/netI 0.0204
_diffrn_reflns_limit_h_max 15
_diffrn_reflns_limit_h_min -15
_diffrn_reflns_limit_k_max 14
_diffrn_reflns_limit_k_min -16
_diffrn_reflns_limit_l_max 20
_diffrn_reflns_limit_l_min -20
_diffrn_reflns_number 15123
_diffrn_reflns_theta_full 27.49
_diffrn_reflns_theta_max 27.49
_diffrn_reflns_theta_min 2.46
_diffrn_standards_number 0
_exptl_absorpt_coefficient_mu 1.150
_exptl_absorpt_correction_T_max 0.8215
_exptl_absorpt_correction_T_min 0.7652
_exptl_absorpt_correction_type multi-scan
_exptl_absorpt_process_details '(SADABS;  Sheldrick, 2000)'
_exptl_crystal_colour green
_exptl_crystal_density_diffrn 1.429
_exptl_crystal_density_meas 1.420(10)
_exptl_crystal_density_method 'flotation in aqueous ZnCl~2~'
_exptl_crystal_description block
_exptl_crystal_F_000 1020
_exptl_crystal_size_max 0.25
_exptl_crystal_size_mid 0.24
_exptl_crystal_size_min 0.18
_refine_diff_density_max 0.328
_refine_diff_density_min -0.242
_refine_ls_extinction_method none
_refine_ls_goodness_of_fit_ref 1.063
_refine_ls_hydrogen_treatment constr
_refine_ls_matrix_type full
_refine_ls_number_parameters 142
_refine_ls_number_reflns 2637
_refine_ls_number_restraints 0
_refine_ls_restrained_S_all 1.063
_refine_ls_R_factor_all 0.0237
_refine_ls_R_factor_gt 0.0218
_refine_ls_shift/su_max 0.001
_refine_ls_shift/su_mean 0.000
_refine_ls_structure_factor_coef Fsqd
_refine_ls_weighting_details 'w=1/[\s^2^(Fo^2^)+(0.0345P)^2^+1.4528P] where P=(Fo^2^+2Fc^2^)/3'
_refine_ls_weighting_scheme calc
_refine_ls_wR_factor_gt 0.0619
_refine_ls_wR_factor_ref 0.0631
_reflns_number_gt 2457
_reflns_number_total 2637
_reflns_threshold_expression I>2\s(I)
_cod_data_source_file om6214.cif
_cod_data_source_block I
_cod_depositor_comments
;
The following automatic conversions were performed:
'_symmetry_cell_setting' value 'Monoclinic' changed to 'monoclinic'
according to '/home/saulius/struct/CIF-dictionaries/cif_core.dic'
dictionary named 'cif_core.dic' version 2.4.1 from 2010-06-29.

Automatic conversion script
Id: cif_fix_enum 1527 2010-12-29 10:47:43Z saulius 

The following automatic conversions were performed:

'_symmetry_cell_setting' value 'Monoclinic' changed to 'monoclinic'
according to /home/saulius/struct/CIF-dictionaries/cif_core.dic
dictionary named 'cif_core.dic' version 2.4.1 from 2010-06-29.

Automatic conversion script
Id: cif_fix_values 1715 2011-07-08 13:25:40Z adriana 
;
_cod_original_cell_volume 2306.0(6)
_cod_original_sg_symbol_H-M 'C 2/c'
_cod_database_code 2203343
_cod_database_fobs_code 2203343

loop_
_symmetry_equiv_pos_as_xyz
'x, y, z'
'-x, y, -z+1/2'
'x+1/2, y+1/2, z'
'-x+1/2, y+1/2, -z+1/2'
'-x, -y, -z'
'x, -y, z-1/2'
'-x+1/2, -y+1/2, -z'
'x+1/2, -y+1/2, z-1/2'

loop_
_atom_site_label
_atom_site_fract_x
_atom_site_fract_y
_atom_site_fract_z
_atom_site_U_iso_or_equiv
_atom_site_adp_type
_atom_site_calc_flag
_atom_site_refinement_flags
_atom_site_occupancy
_atom_site_type_symbol
Cu 0.7500 0.2500 0.5000 0.01625(8) Uani d S 1 Cu
S1 1.07781(3) 0.14856(3) 0.42172(2) 0.02549(9) Uani d . 1 S
N21 0.63793(8) 0.12989(8) 0.44407(7) 0.0184(2) Uani d . 1 N
N1 0.88348(9) 0.16893(8) 0.48269(7) 0.0215(2) Uani d . 1 N
C1 0.96466(10) 0.15998(9) 0.45778(8) 0.0176(2) Uani d . 1 C
N11 0.78905(9) 0.18154(8) 0.65437(7) 0.0205(2) Uani d . 1 N
C26 0.66908(11) 0.03024(10) 0.46369(9) 0.0230(3) Uani d . 1 C
H26A 0.7445 0.0162 0.5027 0.028 Uiso calc R 1 H
C16 0.84660(11) 0.09196(10) 0.67891(9) 0.0232(3) Uani d . 1 C
H16A 0.8770 0.0583 0.6364 0.028 Uiso calc R 1 H
C12 0.74864(11) 0.22881(11) 0.71642(9) 0.0248(3) Uani d . 1 C
H12A 0.7073 0.2922 0.7004 0.030 Uiso calc R 1 H
C22 0.53133(11) 0.14856(10) 0.38794(9) 0.0237(3) Uani d . 1 C
H22A 0.5080 0.2185 0.3734 0.028 Uiso calc R 1 H
C15 0.86429(12) 0.04560(11) 0.76292(9) 0.0274(3) Uani d . 1 C
H15A 0.9038 -0.0189 0.7767 0.033 Uiso calc R 1 H
C25 0.59602(13) -0.05321(11) 0.42950(10) 0.0286(3) Uani d . 1 C
H25A 0.6207 -0.1225 0.4457 0.034 Uiso calc R 1 H
C23 0.45431(12) 0.06923(12) 0.35048(10) 0.0313(3) Uani d . 1 C
H23A 0.3797 0.0848 0.3107 0.038 Uiso calc R 1 H
C13 0.76470(12) 0.18907(13) 0.80265(10) 0.0319(3) Uani d . 1 C
H13A 0.7362 0.2254 0.8449 0.038 Uiso calc R 1 H
C14 0.82294(12) 0.09562(13) 0.82616(9) 0.0309(3) Uani d . 1 C
H14A 0.8343 0.0664 0.8845 0.037 Uiso calc R 1 H
C24 0.48736(13) -0.03325(12) 0.37177(10) 0.0328(3) Uani d . 1 C
H24A 0.4358 -0.0886 0.3469 0.039 Uiso calc R 1 H

loop_
_atom_site_aniso_label
_atom_site_aniso_U_11
_atom_site_aniso_U_22
_atom_site_aniso_U_33
_atom_site_aniso_U_12
_atom_site_aniso_U_13
_atom_site_aniso_U_23
Cu 0.01229(11) 0.01433(12) 0.02248(12) -0.00015(6) 0.00576(8) -0.00259(7)
S1 0.02363(16) 0.02232(17) 0.03589(18) 0.00151(11) 0.01708(13) -0.00092(12)
N21 0.0171(5) 0.0187(5) 0.0207(5) -0.0012(4) 0.0076(4) -0.0017(4)
N1 0.0187(5) 0.0209(5) 0.0253(5) 0.0009(4) 0.0072(4) -0.0011(4)
C1 0.0194(5) 0.0132(5) 0.0189(5) -0.0002(4) 0.0037(4) -0.0012(4)
N11 0.0175(5) 0.0210(5) 0.0231(5) -0.0020(4) 0.0063(4) -0.0024(4)
C26 0.0250(6) 0.0193(6) 0.0268(6) 0.0006(5) 0.0109(5) -0.0015(5)
C16 0.0211(6) 0.0235(6) 0.0255(6) 0.0007(5) 0.0080(5) -0.0012(5)
C12 0.0204(6) 0.0255(6) 0.0282(6) -0.0003(5) 0.0068(5) -0.0067(5)
C22 0.0204(6) 0.0245(6) 0.0256(6) -0.0018(5) 0.0063(5) 0.0001(5)
C15 0.0229(6) 0.0289(7) 0.0294(6) -0.0006(5) 0.0062(5) 0.0051(5)
C25 0.0360(7) 0.0184(6) 0.0372(7) -0.0044(5) 0.0196(6) -0.0057(5)
C23 0.0228(6) 0.0370(8) 0.0316(7) -0.0084(6) 0.0044(5) -0.0058(6)
C13 0.0282(7) 0.0440(9) 0.0260(6) -0.0023(6) 0.0122(5) -0.0082(6)
C14 0.0242(6) 0.0455(9) 0.0230(6) -0.0058(6) 0.0069(5) 0.0041(6)
C24 0.0334(7) 0.0305(7) 0.0379(7) -0.0161(6) 0.0160(6) -0.0131(6)

loop_
_atom_type_symbol
_atom_type_description
_atom_type_scat_dispersion_real
_atom_type_scat_dispersion_imag
_atom_type_scat_source
C C 0.0033 0.0016 'International Tables Vol C Tables 4.2.6.8 and 6.1.1.4'
H H 0.0000 0.0000 'International Tables Vol C Tables 4.2.6.8 and 6.1.1.4'
N N 0.0061 0.0033 'International Tables Vol C Tables 4.2.6.8 and 6.1.1.4'
S S 0.1246 0.1234 'International Tables Vol C Tables 4.2.6.8 and 6.1.1.4'
Cu Cu 0.3201 1.2651 'International Tables Vol C Tables 4.2.6.8 and 6.1.1.4'

loop_
_geom_angle_atom_site_label_1
_geom_angle_atom_site_label_2
_geom_angle_atom_site_label_3
_geom_angle_site_symmetry_1
_geom_angle_site_symmetry_3
_geom_angle
_geom_angle_publ_flag
N1 Cu N1 . 7_656 180.0 y
N1 Cu N21 . 7_656 89.44(4) y
N1 Cu N21 7_656 7_656 90.56(4) ?
N1 Cu N21 . . 90.56(4) y
N1 Cu N21 7_656 . 89.44(4) y
N21 Cu N21 7_656 . 180.0 y
N1 Cu N11 . 7_656 89.05(4) ?
N1 Cu N11 7_656 7_656 90.95(4) ?
N21 Cu N11 7_656 7_656 92.89(4) ?
N21 Cu N11 . 7_656 87.11(4) ?
N1 Cu N11 . . 90.95(4) y
N1 Cu N11 7_656 . 89.05(4) ?
N21 Cu N11 7_656 . 87.11(4) ?
N21 Cu N11 . . 92.89(4) y
N11 Cu N11 7_656 . 180.0 y
C22 N21 C26 . . 117.80(11) ?
C22 N21 Cu . . 121.33(9) ?
C26 N21 Cu . . 120.87(8) ?
C1 N1 Cu . . 152.75(10) y
N1 C1 S1 . . 179.22(11) y
C16 N11 C12 . . 117.04(11) ?
C16 N11 Cu . . 121.02(8) ?
C12 N11 Cu . . 121.85(9) ?
N21 C26 C25 . . 123.10(13) ?
N21 C26 H26A . . 118.5 ?
C25 C26 H26A . . 118.5 ?
N11 C16 C15 . . 123.74(12) ?
N11 C16 H16A . . 118.1 ?
C15 C16 H16A . . 118.1 ?
N11 C12 C13 . . 122.98(13) ?
N11 C12 H12A . . 118.5 ?
C13 C12 H12A . . 118.5 ?
N21 C22 C23 . . 122.29(13) ?
N21 C22 H22A . . 118.9 ?
C23 C22 H22A . . 118.9 ?
C14 C15 C16 . . 118.47(13) ?
C14 C15 H15A . . 120.8 ?
C16 C15 H15A . . 120.8 ?
C24 C25 C26 . . 118.62(13) ?
C24 C25 H25A . . 120.7 ?
C26 C25 H25A . . 120.7 ?
C22 C23 C24 . . 119.30(13) ?
C22 C23 H23A . . 120.4 ?
C24 C23 H23A . . 120.4 ?
C14 C13 C12 . . 119.03(13) ?
C14 C13 H13A . . 120.5 ?
C12 C13 H13A . . 120.5 ?
C15 C14 C13 . . 118.72(13) ?
C15 C14 H14A . . 120.6 ?
C13 C14 H14A . . 120.6 ?
C25 C24 C23 . . 118.89(13) ?
C25 C24 H24A . . 120.6 ?
C23 C24 H24A . . 120.6 ?

loop_
_geom_bond_atom_site_label_1
_geom_bond_atom_site_label_2
_geom_bond_site_symmetry_2
_geom_bond_distance
_geom_bond_publ_flag
Cu N1 . 2.0096(11) y
Cu N1 7_656 2.0096(11) ?
Cu N21 7_656 2.0684(10) ?
Cu N21 . 2.0684(10) y
Cu N11 7_656 2.4589(11) ?
Cu N11 . 2.4589(11) y
S1 C1 . 1.6356(12) y
N21 C22 . 1.3449(16) ?
N21 C26 . 1.3455(16) ?
N1 C1 . 1.1657(16) y
N11 C16 . 1.3419(17) ?
N11 C12 . 1.3484(16) ?
C26 C25 . 1.3914(18) ?
C26 H26A . 0.9500 ?
C16 C15 . 1.3892(19) ?
C16 H16A . 0.9500 ?
C12 C13 . 1.389(2) ?
C12 H12A . 0.9500 ?
C22 C23 . 1.3875(18) ?
C22 H22A . 0.9500 ?
C15 C14 . 1.386(2) ?
C15 H15A . 0.9500 ?
C25 C24 . 1.376(2) ?
C25 H25A . 0.9500 ?
C23 C24 . 1.389(2) ?
C23 H23A . 0.9500 ?
C13 C14 . 1.387(2) ?
C13 H13A . 0.9500 ?
C14 H14A . 0.9500 ?
C24 H24A . 0.9500 ?
